data_4101250
loop_
_publ_author_name
'Evans, Nicholas R'
'Sudha Devi, Lekshmi'
'Mak, Chris S K'
'Watkins, Scott E'
'Pascu, Sofia I'
'K\"ohler, Anna'
'Friend, Richard H'
'Williams, Charlotte K'
'Holmes, Andrew B'

_publ_section_title
;
 Triplet energy back transfer in conjugated polymers with pendant
 phosphorescent iridium complexes.
;
_journal_issue 20
_journal_name_full 'Journal of the American Chemical Society'
_journal_page_first 6647
_journal_page_last 6656
_journal_paper_doi 10.1021/ja0584267
_journal_volume 128
_journal_year 2006
_chemical_absolute_configuration ad
_chemical_compound_source
;
?
;
_chemical_formula_moiety ' C52 H45 Br2 Ir N2 O2 S2, C2 H3 N '
_chemical_formula_sum 'C52 H45 Br2 Ir N2 O2 S2'
_chemical_formula_weight 1146.10
_chemical_name_systematic
;
?
;
_space_group_IT_number 45
_symmetry_cell_setting orthorhombic
_symmetry_space_group_name_Hall 'I 2 -2c'
_symmetry_space_group_name_H-M 'I b a 2'
_atom_sites_solution_hydrogens geom
_atom_sites_solution_primary direct
_cell_angle_alpha 90
_cell_angle_beta 90
_cell_angle_gamma 90
_cell_formula_units_Z 8
_cell_length_a 46.929(4)
_cell_length_b 11.5729(9)
_cell_length_c 17.8941(14)
_cell_measurement_reflns_used 15096
_cell_measurement_temperature 150
_cell_measurement_theta_max 24.03
_cell_measurement_theta_min 2.20
_cell_volume 9718.4(14)
_computing_cell_refinement
;
Bruker SAINT version 6.36a (Bruker, 2002)
;
_computing_data_collection
;
  Bruker SAINT version 6.36a (Bruker, 2002)
;
_computing_data_reduction
;
  Bruker SAINT version 6.36a (Bruker, 2002)
;
_computing_molecular_graphics
;
  CAMERON (Watkin et al 1996)
;
_computing_publication_material
;
  CRYSTALS (Watkin et al 2003)
;
_computing_structure_refinement
;
  CRYSTALS (Watkin et al 2003)
;
_computing_structure_solution
;
  SHELXS 86 (Sheldrick, 1986)
;
_diffrn_ambient_temperature 150
_diffrn_measured_fraction_theta_full 0.997
_diffrn_measured_fraction_theta_max 0.997
_diffrn_measurement_device_type
;
Bruker AXS SMART 1K CCD diffractometer
;
_diffrn_measurement_method 'omega rotation with narrow frames'
_diffrn_radiation_monochromator 'silicon 111'
_diffrn_radiation_source 'Daresbury SRS Station 9.8'
_diffrn_radiation_type 'synchrotron '
_diffrn_radiation_wavelength 0.6904
_diffrn_reflns_av_R_equivalents 0.02
_diffrn_reflns_limit_h_max 55
_diffrn_reflns_limit_h_min -55
_diffrn_reflns_limit_k_max 13
_diffrn_reflns_limit_k_min -13
_diffrn_reflns_limit_l_max 21
_diffrn_reflns_limit_l_min -21
_diffrn_reflns_number 17842
_diffrn_reflns_theta_full 24.031
_diffrn_reflns_theta_max 24.031
_diffrn_reflns_theta_min 1.683
_diffrn_standards_decay_% 0.00
_diffrn_standards_interval_count 0
_diffrn_standards_interval_time 0
_diffrn_standards_number 0
_exptl_absorpt_coefficient_mu 4.519
_exptl_absorpt_correction_T_max 1.00
_exptl_absorpt_correction_T_min 1.00
_exptl_absorpt_correction_type multi-scan
_exptl_absorpt_process_details
;

Correction applied by SADABS (Siemens, 1996) - note that the transmission
factors are not real since they include corrections for beam decay and possibly
crystal decay (the two cannot be distinguished).
The numbers listed in the CIF are those calculated by CRYSTALS.
;
_exptl_crystal_colour ' yellow '
_exptl_crystal_density_diffrn 1.567
_exptl_crystal_description ' needle '
_exptl_crystal_F_000 4528
_exptl_crystal_size_max 0.04
_exptl_crystal_size_mid 0.04
_exptl_crystal_size_min 0.02
_refine_diff_density_max 8.27
_refine_diff_density_min -3.68
_refine_ls_abs_structure_details 'Flack, 1107 Friedel-pairs'
_refine_ls_abs_structure_Flack 0.049(6)
_refine_ls_extinction_method None
_refine_ls_goodness_of_fit_ref 1.0006
_refine_ls_hydrogen_treatment noref
_refine_ls_matrix_type full
_refine_ls_number_parameters 551
_refine_ls_number_reflns 4363
_refine_ls_number_restraints 231
_refine_ls_R_factor_all 0.0722
_refine_ls_R_factor_gt 0.0388
_refine_ls_shift/su_max 0.015324
_refine_ls_structure_factor_coef F
_refine_ls_weighting_details
;
  Method, part 1, Chebychev polynomial, (Watkin, 1994, Prince, 1982)
  [weight] = 1.0/[A~0~*T~0~(x)+A~1~*T~1~(x) ... +A~n-1~]*T~n-1~(x)]
  where A~i~ are the Chebychev coefficients listed below and x= Fcalc/Fmax
  Method = Robust Weighting (Prince, 1982)
  W = [weight] * [1-(deltaF/6*sigmaF)^2^]^2^
  A~i~ are:
  0.362 0.300 0.175
;
_refine_ls_weighting_scheme calc
_refine_ls_wR_factor_all 0.0890
_refine_ls_wR_factor_gt 0.0455
_refine_ls_wR_factor_ref 0.0455
_reflns_limit_h_max 55
_reflns_limit_h_min -55
_reflns_limit_k_max 13
_reflns_limit_k_min -13
_reflns_limit_l_max 21
_reflns_limit_l_min -21
_reflns_number_gt 4363
_reflns_number_total 4363
_reflns_threshold_expression I>3.00u(I)
_cod_data_source_file ja0584267.1.cif
_cod_data_source_block 12
_cod_depositor_comments
;
The following automatic conversions were performed:
'_symmetry_cell_setting' value 'Orthorhombic' changed to 'orthorhombic'
according to '/home/saulius/struct/CIF-dictionaries/cif_core.dic'
dictionary named 'cif_core.dic' version 2.4.1 from 2010-06-29.

Automatic conversion script
Id: cif_fix_enum 1527 2010-12-29 10:47:43Z saulius 
;
_cod_original_sg_symbol_H-M 'I b a 2 '
_cod_original_formula_sum ' C52 H45 Br2 Ir1 N2 O2 S2 '
_cod_database_code 4101250

loop_
_symmetry_equiv_pos_as_xyz
x,y,z
x+1/2,y+1/2,z+1/2
-x+1/2,y+1/2,z
-x+1,y+1,z+1/2
x+1/2,-y+1/2,z
x+1,-y+1,z+1/2
-x,-y,z
-x+1/2,-y+1/2,z+1/2

loop_
_atom_site_label
_atom_site_type_symbol
_atom_site_fract_x
_atom_site_fract_y
_atom_site_fract_z
_atom_site_U_iso_or_equiv
_atom_site_occupancy
_atom_site_adp_type
_atom_site_refinement_flags_posn
_atom_site_refinement_flags_adp
Ir1 Ir 0.330821(3) 0.50078(2) 0.55691(5) 0.0374 1.0000 Uani . .
Br1 Br 0.31300(2) -0.05878(8) 0.62850(7) 0.0980 1.0000 Uani . .
Br2 Br 0.46678(2) 0.60049(9) 0.68152(8) 0.1115 1.0000 Uani . .
S1 S 0.40352(5) 0.4378(2) 0.39919(12) 0.0828 1.0000 Uani . .
S2 S 0.25920(4) 0.57582(17) 0.39741(12) 0.0708 1.0000 Uani . .
O1 O 0.30717(9) 0.5898(3) 0.6385(2) 0.0440 1.0000 Uani . .
O2 O 0.35225(9) 0.4118(3) 0.6441(2) 0.0403 1.0000 Uani . .
N1 N 0.29761(9) 0.3860(3) 0.5554(4) 0.0491 1.0000 Uani . .
N2 N 0.36413(8) 0.6153(3) 0.5606(4) 0.0412 1.0000 Uani . .
C1 C 0.30686(14) 0.5761(6) 0.4772(4) 0.0448 1.0000 Uani . .
C2 C 0.30747(14) 0.6759(6) 0.4323(3) 0.0510 1.0000 Uani . .
C3 C 0.32660(14) 0.7711(6) 0.4306(3) 0.0463 1.0000 Uani . .
C4 C 0.32373(16) 0.8588(7) 0.3870(4) 0.0615 1.0000 Uani . .
C5 C 0.30018(18) 0.8663(6) 0.3387(4) 0.0718 1.0000 Uani . .
C6 C 0.28023(16) 0.7788(6) 0.3369(4) 0.0664 1.0000 Uani . .
C7 C 0.28330(18) 0.6873(7) 0.3835(4) 0.0642 1.0000 Uani . .
C8 C 0.28101(14) 0.5174(5) 0.4667(3) 0.0509 1.0000 Uani . .
C9 C 0.27519(13) 0.4170(5) 0.5104(3) 0.0473 1.0000 Uani . .
C10 C 0.24975(15) 0.3557(6) 0.5136(4) 0.0614 1.0000 Uani . .
C11 C 0.24799(17) 0.2592(7) 0.5603(10) 0.0738 1.0000 Uani . .
C12 C 0.27080(18) 0.2292(6) 0.6044(4) 0.0649 1.0000 Uani . .
C13 C 0.29461(15) 0.2944(5) 0.6010(3) 0.0546 1.0000 Uani . .
C14 C 0.35529(16) 0.4327(7) 0.4781(4) 0.0493 1.0000 Uani . .
C15 C 0.35488(16) 0.3400(5) 0.4258(3) 0.0829 1.0000 Uani D U
C16 C 0.33295(14) 0.2579(6) 0.4163(3) 0.0834 1.0000 Uani D U
C17 C 0.33520(14) 0.1737(5) 0.3633(4) 0.0841 1.0000 Uani D U
C18 C 0.35888(15) 0.1708(5) 0.3168(3) 0.0842 1.0000 Uani D U
C19 C 0.38108(14) 0.2489(5) 0.3248(3) 0.0841 1.0000 Uani D U
C20 C 0.37884(15) 0.3344(5) 0.3792(3) 0.0832 1.0000 Uani D U
C21 C 0.38074(14) 0.4933(7) 0.4685(3) 0.0610 1.0000 Uani . .
C22 C 0.38636(14) 0.5935(6) 0.5132(3) 0.0535 1.0000 Uani . .
C23 C 0.41013(15) 0.6656(8) 0.5146(5) 0.0718 1.0000 Uani . .
C24 C 0.41154(17) 0.7554(6) 0.5606(7) 0.0828 1.0000 Uani . .
C25 C 0.38963(19) 0.7758(6) 0.6079(5) 0.0697 1.0000 Uani . .
C26 C 0.36569(14) 0.7046(5) 0.6067(4) 0.0546 1.0000 Uani . .
C27 C 0.28800(17) 0.6454(7) 0.7518(4) 0.0723 1.0000 Uani . .
C28 C 0.30902(13) 0.5747(5) 0.7095(4) 0.0501 1.0000 Uani . .
C29 C 0.32724(12) 0.5015(6) 0.7447(3) 0.0502 1.0000 Uani . .
C30 C 0.34709(12) 0.4276(4) 0.7120(3) 0.0368 1.0000 Uani . .
C31 C 0.36430(13) 0.3511(5) 0.7656(3) 0.0453 1.0000 Uani . .
C32 C 0.38593(14) 0.2683(5) 0.7324(3) 0.0498 1.0000 Uani . .
C33 C 0.39918(14) 0.2010(5) 0.8002(5) 0.0719 1.0000 Uani D U
C34 C 0.42173(16) 0.1111(6) 0.7763(4) 0.0741 1.0000 Uani D U
C35 C 0.43051(16) 0.0334(6) 0.8419(4) 0.0756 1.0000 Uani D U
C36 C 0.45266(15) -0.0559(6) 0.8204(4) 0.0776 1.0000 Uani D U
C37 C 0.46206(17) -0.1373(7) 0.8811(4) 0.0806 1.0000 Uani D U
C38 C 0.48905(18) -0.2061(7) 0.8580(5) 0.0827 1.0000 Uani D U
C39 C 0.49659(18) -0.3016(7) 0.9103(5) 0.0849 1.0000 Uani D U
C40 C 0.52136(19) -0.3692(7) 0.8762(5) 0.0855 1.0000 Uani D U
C41 C 0.37437(14) 0.1866(5) 0.6751(4) 0.0522 1.0000 Uani . .
C42 C 0.35163(14) 0.1125(5) 0.6811(4) 0.0594 1.0000 Uani . .
C43 C 0.3434(2) 0.0406(6) 0.6228(5) 0.0717 1.0000 Uani . .
C44 C 0.35880(17) 0.0488(6) 0.5560(7) 0.0756 1.0000 Uani . .
C45 C 0.3821(2) 0.1232(6) 0.5473(5) 0.0791 1.0000 Uani . .
C46 C 0.38996(15) 0.1945(6) 0.6075(3) 0.0510 1.0000 Uani . .
C47 C 0.41069(16) 0.2841(6) 0.6162(4) 0.0573 1.0000 Uani . .
C48 C 0.43159(18) 0.3244(7) 0.5645(6) 0.0775 1.0000 Uani . .
C49 C 0.44805(19) 0.4187(8) 0.5846(4) 0.0815 1.0000 Uani . .
C50 C 0.44498(18) 0.4685(7) 0.6571(5) 0.0753 1.0000 Uani . .
C51 C 0.42649(12) 0.4220(6) 0.7081(4) 0.0605 1.0000 Uani . .
C52 C 0.40895(12) 0.3317(5) 0.6867(3) 0.0504 1.0000 Uani . .
H31 H 0.3433 0.7702 0.4653 0.0551 1.0000 Uiso . .
H41 H 0.3384 0.9212 0.3871 0.0782 1.0000 Uiso . .
H51 H 0.2980 0.9360 0.3061 0.0863 1.0000 Uiso . .
H61 H 0.2638 0.7826 0.3011 0.0784 1.0000 Uiso . .
H101 H 0.2332 0.3782 0.4815 0.0737 1.0000 Uiso . .
H111 H 0.2298 0.2125 0.5634 0.0868 1.0000 Uiso . .
H121 H 0.2700 0.1601 0.6379 0.0779 1.0000 Uiso . .
H131 H 0.3109 0.2741 0.6347 0.0649 1.0000 Uiso . .
H161 H 0.3156 0.2624 0.4484 0.1005 1.0000 Uiso . .
H171 H 0.3200 0.1138 0.3580 0.1012 1.0000 Uiso . .
H181 H 0.3600 0.1110 0.2765 0.1013 1.0000 Uiso . .
H191 H 0.3986 0.2435 0.2926 0.1012 1.0000 Uiso . .
H231 H 0.4267 0.6482 0.4809 0.0855 1.0000 Uiso . .
H241 H 0.4284 0.8086 0.5590 0.0988 1.0000 Uiso . .
H251 H 0.3904 0.8422 0.6445 0.0824 1.0000 Uiso . .
H261 H 0.3494 0.7208 0.6414 0.0653 1.0000 Uiso . .
H271 H 0.2906 0.6314 0.8061 0.0840 1.0000 Uiso . .
H272 H 0.2916 0.7296 0.7407 0.0840 1.0000 Uiso . .
H273 H 0.2684 0.6247 0.7360 0.0840 1.0000 Uiso . .
H291 H 0.3264 0.5007 0.8006 0.0610 1.0000 Uiso . .
H311 H 0.3748 0.4048 0.8004 0.0543 1.0000 Uiso . .
H312 H 0.3504 0.3045 0.7952 0.0543 1.0000 Uiso . .
H331 H 0.4085 0.2584 0.8349 0.0869 1.0000 Uiso . .
H332 H 0.3836 0.1603 0.8275 0.0869 1.0000 Uiso . .
H341 H 0.4390 0.1534 0.7572 0.0895 1.0000 Uiso . .
H342 H 0.4137 0.0626 0.7357 0.0895 1.0000 Uiso . .
H351 H 0.4387 0.0840 0.8827 0.0914 1.0000 Uiso . .
H352 H 0.4133 -0.0066 0.8614 0.0914 1.0000 Uiso . .
H361 H 0.4699 -0.0133 0.8021 0.0938 1.0000 Uiso . .
H362 H 0.4445 -0.1031 0.7793 0.0938 1.0000 Uiso . .
H371 H 0.4669 -0.0903 0.9270 0.0973 1.0000 Uiso . .
H372 H 0.4462 -0.1909 0.8931 0.0973 1.0000 Uiso . .
H381 H 0.5055 -0.1536 0.8539 0.0996 1.0000 Uiso . .
H382 H 0.4851 -0.2423 0.8073 0.0996 1.0000 Uiso . .
H391 H 0.5018 -0.2684 0.9601 0.1020 1.0000 Uiso . .
H392 H 0.4794 -0.3542 0.9175 0.1020 1.0000 Uiso . .
H401 H 0.5268 -0.4331 0.9107 0.1027 1.0000 Uiso . .
H402 H 0.5378 -0.3152 0.8696 0.1027 1.0000 Uiso . .
H403 H 0.5154 -0.4010 0.8270 0.1027 1.0000 Uiso . .
H421 H 0.3408 0.1100 0.7288 0.0699 1.0000 Uiso . .
H441 H 0.3530 0.0018 0.5120 0.0891 1.0000 Uiso . .
H451 H 0.3931 0.1250 0.4995 0.0941 1.0000 Uiso . .
H481 H 0.4340 0.2859 0.5141 0.0939 1.0000 Uiso . .
H491 H 0.4623 0.4505 0.5482 0.0962 1.0000 Uiso . .
H511 H 0.4255 0.4530 0.7601 0.0693 1.0000 Uiso . .

loop_
_atom_site_aniso_label
_atom_site_aniso_U_11
_atom_site_aniso_U_22
_atom_site_aniso_U_33
_atom_site_aniso_U_23
_atom_site_aniso_U_13
_atom_site_aniso_U_12
Ir1 0.03735(8) 0.03713(8) 0.03782(8) 0.00156(17) -0.0024(2) 0.00422(13)
Br1 0.1031(7) 0.0575(4) 0.1334(7) -0.0216(5) -0.0286(6) -0.0043(5)
Br2 0.0798(6) 0.1075(7) 0.1471(9) 0.0205(7) -0.0129(7) -0.0270(5)
S1 0.0857(16) 0.1051(15) 0.0576(11) 0.0092(11) 0.0196(11) 0.0355(13)
S2 0.0717(13) 0.0694(12) 0.0712(11) 0.0037(10) -0.0294(10) 0.0006(10)
O1 0.046(3) 0.050(3) 0.036(3) 0.003(2) 0.006(2) 0.012(2)
O2 0.043(3) 0.044(2) 0.033(3) 0.0032(19) 0.0018(19) 0.0065(19)
N1 0.052(3) 0.047(2) 0.049(2) 0.005(4) -0.010(4) 0.007(2)
N2 0.037(2) 0.045(2) 0.042(2) -0.002(4) 0.001(3) 0.0073(17)
C1 0.038(4) 0.057(4) 0.040(4) 0.006(4) -0.001(3) 0.006(3)
C2 0.054(4) 0.063(4) 0.036(3) -0.011(3) -0.003(3) 0.012(3)
C3 0.056(4) 0.047(4) 0.035(3) -0.002(3) 0.003(3) -0.005(3)
C4 0.068(5) 0.073(5) 0.044(4) -0.019(3) 0.000(3) 0.017(4)
C5 0.086(6) 0.051(4) 0.078(5) 0.019(3) 0.015(4) 0.014(4)
C6 0.070(5) 0.073(5) 0.056(4) 0.014(3) -0.015(3) 0.033(4)
C7 0.072(6) 0.056(4) 0.064(5) -0.005(3) -0.007(4) 0.005(4)
C8 0.063(4) 0.040(4) 0.050(3) -0.011(3) -0.024(3) -0.006(3)
C9 0.051(4) 0.047(3) 0.044(4) 0.000(3) -0.016(3) -0.006(3)
C10 0.056(4) 0.064(4) 0.064(4) 0.002(3) -0.012(4) -0.007(3)
C11 0.066(4) 0.066(4) 0.089(4) 0.001(6) -0.010(6) -0.024(3)
C12 0.077(5) 0.054(4) 0.064(5) 0.006(3) -0.012(4) -0.025(4)
C13 0.062(4) 0.048(3) 0.054(4) 0.003(3) -0.009(3) -0.013(3)
C14 0.062(5) 0.056(4) 0.029(3) 0.000(3) -0.005(3) 0.028(4)
C15 0.125(4) 0.073(2) 0.051(2) -0.0010(18) -0.0084(19) 0.030(2)
C16 0.125(4) 0.073(2) 0.052(2) -0.0015(18) -0.0087(19) 0.030(2)
C17 0.126(4) 0.073(2) 0.053(2) -0.0016(18) -0.0082(19) 0.030(2)
C18 0.126(4) 0.074(2) 0.052(2) -0.0020(18) -0.0083(19) 0.030(2)
C19 0.126(4) 0.074(2) 0.052(2) -0.0020(18) -0.0077(19) 0.030(2)
C20 0.125(4) 0.073(2) 0.052(2) -0.0015(18) -0.0082(19) 0.031(2)
C21 0.055(4) 0.086(5) 0.041(3) 0.008(4) 0.004(3) 0.043(5)
C22 0.046(4) 0.067(4) 0.048(4) 0.009(3) 0.007(3) 0.019(3)
C23 0.034(4) 0.092(6) 0.089(6) 0.029(5) 0.010(4) -0.003(4)
C24 0.072(6) 0.076(5) 0.101(7) -0.021(7) -0.016(7) -0.027(4)
C25 0.066(5) 0.062(5) 0.081(6) 0.001(4) -0.024(4) -0.011(4)
C26 0.054(4) 0.049(4) 0.060(4) 0.011(3) -0.011(3) -0.007(3)
C27 0.064(5) 0.083(6) 0.070(5) -0.029(4) 0.017(4) 0.011(4)
C28 0.043(3) 0.047(4) 0.060(4) -0.003(3) 0.001(3) 0.002(3)
C29 0.056(4) 0.052(3) 0.042(3) 0.006(4) 0.006(2) 0.020(4)
C30 0.041(3) 0.031(3) 0.038(3) -0.004(2) -0.003(3) -0.005(2)
C31 0.049(4) 0.052(3) 0.035(3) 0.004(3) 0.006(3) -0.002(3)
C32 0.059(4) 0.054(4) 0.036(3) 0.002(3) -0.006(3) 0.000(3)
C33 0.069(2) 0.073(2) 0.074(2) 0.0080(19) -0.006(2) 0.0143(17)
C34 0.071(2) 0.074(2) 0.077(2) 0.0075(17) -0.0062(19) 0.0150(17)
C35 0.073(2) 0.076(2) 0.079(2) 0.0087(16) -0.0072(18) 0.0146(16)
C36 0.074(2) 0.0776(19) 0.081(2) 0.0079(16) -0.0077(18) 0.0152(16)
C37 0.077(2) 0.080(2) 0.085(2) 0.0085(16) -0.0100(18) 0.0154(16)
C38 0.078(2) 0.083(2) 0.087(2) 0.0083(17) -0.0105(18) 0.0153(17)
C39 0.080(2) 0.085(2) 0.090(2) 0.0089(18) -0.012(2) 0.0164(18)
C40 0.079(2) 0.087(2) 0.091(2) 0.008(2) -0.012(2) 0.0152(19)
C41 0.061(4) 0.045(3) 0.050(4) 0.012(3) -0.007(3) 0.014(3)
C42 0.065(4) 0.050(3) 0.063(4) -0.001(3) -0.029(4) 0.015(3)
C43 0.115(6) 0.039(3) 0.061(5) -0.004(3) -0.030(5) 0.033(4)
C44 0.097(5) 0.052(3) 0.078(5) 0.022(6) -0.028(6) 0.000(4)
C45 0.131(7) 0.064(4) 0.042(5) -0.001(4) -0.009(5) 0.038(4)
C46 0.068(4) 0.052(4) 0.034(3) 0.001(3) -0.015(3) 0.028(3)
C47 0.067(5) 0.058(4) 0.047(4) 0.010(4) 0.005(4) 0.020(4)
C48 0.085(5) 0.078(5) 0.069(5) 0.001(6) 0.007(6) 0.029(4)
C49 0.080(5) 0.095(6) 0.070(5) 0.031(4) 0.008(4) 0.020(5)
C50 0.064(5) 0.082(6) 0.080(5) 0.022(4) -0.004(4) 0.009(4)
C51 0.026(3) 0.081(5) 0.075(5) 0.015(4) 0.002(3) 0.004(3)
C52 0.044(3) 0.058(4) 0.050(3) 0.007(3) -0.009(3) 0.017(3)

loop_
_atom_type_symbol
_atom_type_scat_dispersion_real
_atom_type_scat_dispersion_imag
_atom_type_scat_Cromer_Mann_a1
_atom_type_scat_Cromer_Mann_b1
_atom_type_scat_Cromer_Mann_a2
_atom_type_scat_Cromer_Mann_b2
_atom_type_scat_Cromer_Mann_a3
_atom_type_scat_Cromer_Mann_b3
_atom_type_scat_Cromer_Mann_a4
_atom_type_scat_Cromer_Mann_b4
_atom_type_scat_Cromer_Mann_c
_atom_type_scat_source
'C   ' 0.0033 0.0016 2.3100 20.8439 1.0200 10.2075 1.5886 0.5687 0.8650 51.6512 0.2156 International_Tables_Vol_IV_Table_2.2B
'H   ' 0.0000 0.0000 0.4930 10.5109 0.3229 26.1257 0.1402 3.1424 0.0408 57.7998 0.0030 International_Tables_Vol_IV_Table_2.2B
'N   ' 0.0061 0.0033 12.2126 0.0057 3.1322 9.8933 2.0125 28.9975 1.1663 0.5826 -11.5290 International_Tables_Vol_IV_Table_2.2B
'O   ' 0.0106 0.0060 3.0485 13.2771 2.2868 5.7011 1.5463 0.3239 0.8670 32.9089 0.2508 International_Tables_Vol_IV_Table_2.2B
'S   ' 0.1246 0.1234 6.9053 1.4679 5.2034 22.2151 1.4379 0.2536 1.5863 56.1720 0.8669 International_Tables_Vol_IV_Table_2.2B
'Br  ' -0.2901 2.4595 17.1789 2.1723 5.2358 16.5796 5.6377 0.2609 3.9851 41.4328 2.9557 International_Tables_Vol_IV_Table_2.2B
'Ir  ' -1.4442 7.9887 27.3049 1.5928 16.7296 8.8655 15.6115 0.4179 5.8338 45.0011 11.4722 International_Tables_Vol_IV_Table_2.2B

loop_
_geom_angle_atom_site_label_1
_geom_angle_atom_site_label_2
_geom_angle_atom_site_label_3
_geom_angle
_geom_angle_publ_flag
O1 Ir1 O2 88.71(16) yes
O1 Ir1 N1 85.7(2) yes
O2 Ir1 N1 93.21(19) yes
O1 Ir1 N2 93.64(19) yes
O2 Ir1 N2 85.94(19) yes
N1 Ir1 N2 179.0(3) yes
O1 Ir1 C1 89.15(18) yes
O2 Ir1 C1 174.1(2) yes
N1 Ir1 C1 81.1(2) yes
N2 Ir1 C1 99.7(2) yes
O1 Ir1 C14 173.9(3) yes
O2 Ir1 C14 93.21(17) yes
N1 Ir1 C14 100.0(3) yes
N2 Ir1 C14 80.7(3) yes
C1 Ir1 C14 89.5(3) yes
C20 S1 C21 89.5(4) yes
C7 S2 C8 90.4(3) yes
Ir1 O1 C28 125.7(4) yes
Ir1 O2 C30 123.4(4) yes
Ir1 N1 C9 115.0(4) yes
Ir1 N1 C13 125.6(4) yes
C9 N1 C13 118.8(5) yes
Ir1 N2 C22 116.3(4) yes
Ir1 N2 C26 124.5(4) yes
C22 N2 C26 119.2(5) yes
Ir1 C1 C2 138.4(5) yes
Ir1 C1 C8 111.6(5) yes
C2 C1 C8 109.8(6) yes
C1 C2 C3 131.4(6) yes
C1 C2 C7 114.0(6) yes
C3 C2 C7 114.5(6) yes
C2 C3 C4 123.9(6) yes
C2 C3 H31 118.250 no
C4 C3 H31 117.849 no
C3 C4 C5 120.2(7) yes
C3 C4 H41 119.775 no
C5 C4 H41 120.009 no
C4 C5 C6 120.2(6) yes
C4 C5 H51 119.165 no
C6 C5 H51 120.605 no
C5 C6 C7 119.1(7) yes
C5 C6 H61 120.276 no
C7 C6 H61 120.603 no
C2 C7 S2 111.0(6) yes
C2 C7 C6 122.0(8) yes
S2 C7 C6 126.9(7) yes
S2 C8 C1 114.5(5) yes
S2 C8 C9 126.3(5) yes
C1 C8 C9 119.1(5) yes
C8 C9 N1 112.8(5) yes
C8 C9 C10 127.0(6) yes
N1 C9 C10 120.1(6) yes
C9 C10 C11 118.9(7) yes
C9 C10 H101 120.735 no
C11 C10 H101 120.342 no
C10 C11 C12 119.9(7) yes
C10 C11 H111 120.628 no
C12 C11 H111 119.409 no
C11 C12 C13 118.6(7) yes
C11 C12 H121 121.194 no
C13 C12 H121 120.204 no
C12 C13 N1 123.6(6) yes
C12 C13 H131 118.270 no
N1 C13 H131 118.114 no
Ir1 C14 C15 139.4(6) yes
Ir1 C14 C21 112.5(5) yes
C15 C14 C21 108.0(6) yes
C14 C15 C16 126.6(6) yes
C14 C15 C20 114.5(6) yes
C16 C15 C20 118.9(4) yes
C15 C16 C17 120.5(5) yes
C15 C16 H161 119.379 no
C17 C16 H161 120.074 no
C16 C17 C18 119.8(5) yes
C16 C17 H171 120.489 no
C18 C17 H171 119.757 no
C17 C18 C19 121.5(4) yes
C17 C18 H181 119.499 no
C19 C18 H181 118.967 no
C18 C19 C20 118.6(4) yes
C18 C19 H191 120.860 no
C20 C19 H191 120.543 no
C15 C20 C19 120.6(5) yes
C15 C20 S1 112.9(5) yes
C19 C20 S1 126.5(5) yes
S1 C21 C14 115.0(6) yes
S1 C21 C22 125.3(6) yes
C14 C21 C22 119.7(5) yes
C21 C22 N2 110.8(6) yes
C21 C22 C23 129.9(6) yes
N2 C22 C23 119.4(7) yes
C22 C23 C24 121.3(7) yes
C22 C23 H231 119.300 no
C24 C23 H231 119.416 no
C23 C24 C25 119.1(6) yes
C23 C24 H241 120.225 no
C25 C24 H241 120.623 no
C24 C25 C26 120.1(7) yes
C24 C25 H251 120.733 no
C26 C25 H251 119.214 no
C25 C26 N2 121.0(7) yes
C25 C26 H261 119.678 no
N2 C26 H261 119.344 no
C28 C27 H271 109.130 no
C28 C27 H272 108.604 no
H271 C27 H272 109.315 no
C28 C27 H273 109.683 no
H271 C27 H273 110.666 no
H272 C27 H273 109.410 no
C27 C28 O1 112.5(6) yes
C27 C28 C29 121.6(6) yes
O1 C28 C29 125.9(6) yes
C28 C29 C30 127.5(5) yes
C28 C29 H291 116.469 no
C30 C29 H291 116.060 no
C29 C30 O2 128.8(5) yes
C29 C30 C31 116.3(5) yes
O2 C30 C31 114.8(5) yes
C30 C31 C32 118.2(5) yes
C30 C31 H311 106.722 no
C32 C31 H311 107.778 no
C30 C31 H312 107.368 no
C32 C31 H312 107.680 no
H311 C31 H312 108.836 no
C31 C32 C33 106.0(5) yes
C31 C32 C41 115.1(5) yes
C33 C32 C41 111.1(5) yes
C31 C32 C52 112.0(5) yes
C33 C32 C52 111.6(5) yes
C41 C32 C52 101.0(5) yes
C32 C33 C34 113.1(6) yes
C32 C33 H331 108.781 no
C34 C33 H331 108.433 no
C32 C33 H332 108.919 no
C34 C33 H332 108.563 no
H331 C33 H332 109.013 no
C33 C34 C35 111.5(6) yes
C33 C34 H341 108.540 no
C35 C34 H341 109.148 no
C33 C34 H342 108.884 no
C35 C34 H342 109.269 no
H341 C34 H342 109.429 no
C34 C35 C36 112.9(6) yes
C34 C35 H351 108.299 no
C36 C35 H351 108.477 no
C34 C35 H352 108.867 no
C36 C35 H352 109.232 no
H351 C35 H352 108.973 no
C35 C36 C37 116.4(6) yes
C35 C36 H361 107.561 no
C37 C36 H361 107.794 no
C35 C36 H362 107.396 no
C37 C36 H362 107.723 no
H361 C36 H362 109.907 no
C36 C37 C38 111.5(6) yes
C36 C37 H371 108.476 no
C38 C37 H371 108.015 no
C36 C37 H372 109.129 no
C38 C37 H372 110.338 no
H371 C37 H372 109.293 no
C37 C38 C39 113.9(7) yes
C37 C38 H381 110.073 no
C39 C38 H381 108.457 no
C37 C38 H382 107.567 no
C39 C38 H382 107.331 no
H381 C38 H382 109.363 no
C38 C39 C40 108.0(7) yes
C38 C39 H391 109.445 no
C40 C39 H391 111.585 no
C38 C39 H392 109.528 no
C40 C39 H392 110.296 no
H391 C39 H392 108.010 no
C39 C40 H401 109.065 no
C39 C40 H402 108.289 no
H401 C40 H402 109.897 no
C39 C40 H403 109.252 no
H401 C40 H403 110.210 no
H402 C40 H403 110.091 no
C32 C41 C42 128.5(6) yes
C32 C41 C46 111.0(6) yes
C42 C41 C46 120.5(6) yes
C41 C42 C43 122.1(8) yes
C41 C42 H421 118.983 no
C43 C42 H421 118.916 no
Br1 C43 C42 123.4(7) yes
Br1 C43 C44 119.4(6) yes
C42 C43 C44 117.2(8) yes
C43 C44 C45 122.7(9) yes
C43 C44 H441 119.849 no
C45 C44 H441 117.440 no
C44 C45 C46 118.7(9) yes
C44 C45 H451 120.884 no
C46 C45 H451 120.403 no
C41 C46 C45 118.8(7) yes
C41 C46 C47 107.7(6) yes
C45 C46 C47 133.4(7) yes
C46 C47 C48 129.4(7) yes
C46 C47 C52 110.5(6) yes
C48 C47 C52 120.2(7) yes
C47 C48 C49 118.2(8) yes
C47 C48 H481 120.791 no
C49 C48 H481 120.950 no
C48 C49 C50 119.9(8) yes
C48 C49 H491 119.518 no
C50 C49 H491 120.588 no
Br2 C50 C49 118.8(6) yes
Br2 C50 C51 120.4(6) yes
C49 C50 C51 120.7(8) yes
C50 C51 C52 119.3(7) yes
C50 C51 H511 120.640 no
C52 C51 H511 120.035 no
C32 C52 C51 129.1(6) yes
C32 C52 C47 109.7(6) yes
C51 C52 C47 121.3(6) yes

loop_
_geom_bond_atom_site_label_1
_geom_bond_atom_site_label_2
_geom_bond_distance
_geom_bond_publ_flag
Ir1 O1 2.103(4) yes
Ir1 O2 2.124(4) yes
Ir1 N1 2.048(4) yes
Ir1 N2 2.051(4) yes
Ir1 C1 2.015(6) yes
Ir1 C14 1.982(7) yes
Br1 C43 1.835(10) yes
Br2 C50 1.889(8) yes
S1 C20 1.704(7) yes
S1 C21 1.759(6) yes
S2 C7 1.734(9) yes
S2 C8 1.744(6) yes
O1 C28 1.286(7) yes
O2 C30 1.252(6) yes
N1 C9 1.372(7) yes
N1 C13 1.346(7) yes
N2 C22 1.367(8) yes
N2 C26 1.325(8) yes
C1 C2 1.408(9) yes
C1 C8 1.402(9) yes
C2 C3 1.422(9) yes
C2 C7 1.437(9) yes
C3 C4 1.287(9) yes
C3 H31 1.001 no
C4 C5 1.405(11) yes
C4 H41 0.997 no
C5 C6 1.379(11) yes
C5 H51 1.001 no
C6 C7 1.355(10) yes
C6 H61 1.003 no
C8 C9 1.427(8) yes
C9 C10 1.390(9) yes
C10 C11 1.397(13) yes
C10 H101 1.001 no
C11 C12 1.374(13) yes
C11 H111 1.012 no
C12 C13 1.349(9) yes
C12 H121 1.001 no
C13 H131 1.000 no
C14 C15 1.424(8) yes
C14 C21 1.396(10) yes
C15 C16 1.410(7) yes
C15 C20 1.401(7) yes
C16 C17 1.364(7) yes
C16 H161 0.997 no
C17 C18 1.389(6) yes
C17 H171 0.998 no
C18 C19 1.387(6) yes
C18 H181 1.000 no
C19 C20 1.392(6) yes
C19 H191 1.005 no
C21 C22 1.433(10) yes
C22 C23 1.393(10) yes
C23 C24 1.328(11) yes
C23 H231 1.002 no
C24 C25 1.352(12) yes
C24 H241 1.002 no
C25 C26 1.394(10) yes
C25 H251 1.011 no
C26 H261 1.001 no
C27 C28 1.489(9) yes
C27 H271 0.993 no
C27 H272 1.009 no
C27 H273 0.992 no
C28 C29 1.358(8) yes
C29 C30 1.394(8) yes
C29 H291 1.000 no
C30 C31 1.534(8) yes
C31 C32 1.517(8) yes
C31 H311 1.008 no
C31 H312 0.999 no
C32 C33 1.569(9) yes
C32 C41 1.496(8) yes
C32 C52 1.541(9) yes
C33 C34 1.545(8) yes
C33 H331 1.009 no
C33 H332 0.996 no
C34 C35 1.534(9) yes
C34 H341 1.008 no
C34 H342 0.993 no
C35 C36 1.515(9) yes
C35 H351 1.013 no
C35 H352 0.993 no
C36 C37 1.505(9) yes
C36 H361 1.003 no
C36 H362 0.992 no
C37 C38 1.552(9) yes
C37 H371 1.011 no
C37 H372 0.991 no
C38 C39 1.492(9) yes
C38 H381 0.985 no
C38 H382 1.016 no
C39 C40 1.528(10) yes
C39 H391 1.000 no
C39 H392 1.018 no
C40 H401 0.997 no
C40 H402 0.998 no
C40 H403 0.994 no
C41 C42 1.374(9) yes
C41 C46 1.417(9) yes
C42 C43 1.389(10) yes
C42 H421 0.994 no
C43 C44 1.401(13) yes
C44 C45 1.399(11) yes
C44 H441 0.995 no
C45 C46 1.407(10) yes
C45 H451 1.000 no
C46 C47 1.430(10) yes
C47 C48 1.427(11) yes
C47 C52 1.379(9) yes
C48 C49 1.384(11) yes
C48 H481 1.013 no
C49 C50 1.427(11) yes
C49 H491 1.004 no
C50 C51 1.369(10) yes
C51 C52 1.384(9) yes
C51 H511 0.998 no
